data_2202127
loop_
_publ_author_name
'Li, Xing'
'Cao, Rong'
'Bi, Wenhua'
'Sun, Daofeng'
'Hong, Maochun'

_publ_section_title
;
 Triaqua(1,10-phenanthroline)sulfatocadmium(II)
;
_journal_issue 5
_journal_name_full 'Acta Crystallographica Section E'
_journal_page_first m230
_journal_page_last m231
_journal_paper_doi 10.1107/S1600536803007360
_journal_volume 59
_journal_year 2003
_chemical_formula_iupac '[Cd (S O4) (C12 H8 N2) (H2 O)3]'
_chemical_formula_moiety 'C12 H14 Cd N2 O7 S'
_chemical_formula_sum 'C12 H14 Cd N2 O7 S'
_chemical_formula_weight 442.71
_chemical_name_systematic
;
Triaqua(1,10-phenanthroline)sulfatocadmium(II)
;
_space_group_IT_number 19
_symmetry_cell_setting orthorhombic
_symmetry_space_group_name_Hall 'P 2ac 2ab'
_symmetry_space_group_name_H-M 'P 21 21 21'
_atom_sites_solution_hydrogens geom
_atom_sites_solution_primary direct
_atom_sites_solution_secondary difmap
_audit_creation_method SHELXL-97
_cell_angle_alpha 90.00
_cell_angle_beta 90.00
_cell_angle_gamma 90.00
_cell_formula_units_Z 4
_cell_length_a 8.1620(5)
_cell_length_b 9.7458(6)
_cell_length_c 19.5727(11)
_cell_measurement_reflns_used 104
_cell_measurement_temperature 293(2)
_cell_measurement_theta_max 25.05
_cell_measurement_theta_min 2.08
_cell_volume 1556.91(16)
_computing_cell_refinement SMART
_computing_data_collection 'SMART (Siemens, 1996)'
_computing_data_reduction 'SAINT (Siemens, 1994)'
_computing_molecular_graphics SHELXTL
_computing_publication_material SHELXTL
_computing_structure_refinement SHELXTL
_computing_structure_solution 'SHELXTL (Siemens, 1994)'
_diffrn_ambient_temperature 293(2)
_diffrn_measured_fraction_theta_full 0.995
_diffrn_measured_fraction_theta_max 0.995
_diffrn_measurement_device_type 'Siemens SMART CCD area-detector'
_diffrn_measurement_method '\f and \w'
_diffrn_radiation_monochromator graphite
_diffrn_radiation_source 'fine-focus sealed tube'
_diffrn_radiation_type MoK\a
_diffrn_radiation_wavelength 0.71073
_diffrn_reflns_av_R_equivalents 0.0459
_diffrn_reflns_av_sigmaI/netI 0.0438
_diffrn_reflns_limit_h_max 9
_diffrn_reflns_limit_h_min -9
_diffrn_reflns_limit_k_max 8
_diffrn_reflns_limit_k_min -11
_diffrn_reflns_limit_l_max 23
_diffrn_reflns_limit_l_min -20
_diffrn_reflns_number 5071
_diffrn_reflns_theta_full 25.05
_diffrn_reflns_theta_max 25.05
_diffrn_reflns_theta_min 2.08
_diffrn_standards_decay_% none
_diffrn_standards_interval_count none
_diffrn_standards_interval_time none
_diffrn_standards_number none
_exptl_absorpt_coefficient_mu 1.574
_exptl_absorpt_correction_T_max 0.939
_exptl_absorpt_correction_T_min 0.416
_exptl_absorpt_correction_type empirical
_exptl_absorpt_process_details '(SADABS; Sheldrick, 1996)'
_exptl_crystal_colour 'light yellow'
_exptl_crystal_density_diffrn 1.889
_exptl_crystal_density_method 'not measured'
_exptl_crystal_description block
_exptl_crystal_F_000 880
_exptl_crystal_size_max .36
_exptl_crystal_size_mid .18
_exptl_crystal_size_min .04
_refine_diff_density_max 0.727
_refine_diff_density_min -1.223
_refine_ls_abs_structure_details 'Flack (1983), 896 Friedel pairs'
_refine_ls_abs_structure_Flack -0.05(5)
_refine_ls_extinction_coef 0.0049(8)
_refine_ls_extinction_expression Fc^*^=kFc[1+0.001xFc^2^\l^3^/sin(2\q)]^-1/4^
_refine_ls_extinction_method SHELXL97
_refine_ls_goodness_of_fit_ref 1.069
_refine_ls_hydrogen_treatment mixed
_refine_ls_matrix_type full
_refine_ls_number_parameters 221
_refine_ls_number_reflns 2500
_refine_ls_number_restraints 0
_refine_ls_restrained_S_all 1.069
_refine_ls_R_factor_gt 0.0425
_refine_ls_shift/su_max 0.001
_refine_ls_shift/su_mean 0.000
_refine_ls_structure_factor_coef Fsqd
_refine_ls_weighting_details 'calc w = 1/[\s^2^(Fo^2^)+(0.0555P)^2^+5.0252P] where P = (Fo^2^+2Fc^2^)/3'
_refine_ls_weighting_scheme calc
_refine_ls_wR_factor_gt 0.1048
_refine_ls_wR_factor_ref 0.1092
_reflns_number_gt 2357
_reflns_number_total 2500
_reflns_threshold_expression I>2\s(I)
_cod_data_source_file ob6230.cif
_cod_data_source_block I
_cod_depositor_comments
;
The following automatic conversions were performed:
'_symmetry_cell_setting' value 'Orthorhombic' changed to 'orthorhombic'
according to '/home/saulius/struct/CIF-dictionaries/cif_core.dic'
dictionary named 'cif_core.dic' version 2.4.1 from 2010-06-29.

Automatic conversion script
Id: cif_fix_enum 1527 2010-12-29 10:47:43Z saulius 

The following automatic conversions were performed:

'_symmetry_cell_setting' value 'Orthorhombic' changed to
'orthorhombic' according to
/home/saulius/struct/CIF-dictionaries/cif_core.dic dictionary named
'cif_core.dic' version 2.4.1 from 2010-06-29.

Automatic conversion script
Id: cif_fix_values 1715 2011-07-08 13:25:40Z adriana 
;
_cod_database_code 2202127
_cod_database_fobs_code 2202127

loop_
_symmetry_equiv_pos_as_xyz
'x, y, z'
'-x+1/2, -y, z+1/2'
'-x, y+1/2, -z+1/2'
'x+1/2, -y+1/2, -z'

loop_
_atom_site_label
_atom_site_fract_x
_atom_site_fract_y
_atom_site_fract_z
_atom_site_U_iso_or_equiv
_atom_site_adp_type
_atom_site_calc_flag
_atom_site_refinement_flags
_atom_site_occupancy
_atom_site_disorder_assembly
_atom_site_disorder_group
_atom_site_type_symbol
Cd 0.36113(6) 0.54794(5) 0.81690(3) 0.0327(2) Uani d . 1 . . Cd
S 0.7552(2) 0.58389(17) 0.76612(11) 0.0355(5) Uani d . 1 . . S
O1 0.6020(7) 0.6548(5) 0.7864(3) 0.0392(13) Uani d . 1 . . O
O2 0.7229(8) 0.4940(7) 0.7093(4) 0.0621(18) Uani d . 1 . . O
O3 0.8113(8) 0.5021(7) 0.8243(4) 0.0660(19) Uani d . 1 . . O
O4 0.8751(7) 0.6885(5) 0.7491(3) 0.0473(14) Uani d . 1 . . O
O5 0.2055(8) 0.7136(6) 0.7694(4) 0.0561(18) Uani d . 1 . . O
H5A 0.1099 0.6878 0.7677 0.084 Uiso calc R 1 . . H
O6 0.3990(8) 0.4356(6) 0.7147(3) 0.0426(13) Uani d . 1 . . O
H6A 0.4954 0.4415 0.7032 0.064 Uiso calc R 1 . . H
O7 0.1244(8) 0.4217(6) 0.8295(4) 0.0483(15) Uani d . 1 . . O
H7A 0.0448 0.4726 0.8260 0.072 Uiso calc R 1 . . H
H7B 0.106(11) 0.367(9) 0.804(4) 0.03(3) Uiso d . 1 . . H
C1 0.5097(13) 0.2640(10) 0.8823(5) 0.054(2) Uani d . 1 . . C
H1A 0.5125 0.2352 0.8370 0.064 Uiso calc R 1 . . H
C2 0.5570(15) 0.1699(11) 0.9334(6) 0.069(3) Uani d . 1 . . C
H2B 0.5920 0.0820 0.9222 0.082 Uiso calc R 1 . . H
C3 0.5497(16) 0.2122(12) 0.9997(6) 0.071(3) Uani d . 1 . . C
H3B 0.5787 0.1518 1.0344 0.086 Uiso calc R 1 . . H
C4 0.4999(13) 0.3439(11) 1.0159(5) 0.054(2) Uani d . 1 . . C
C5 0.4935(16) 0.3981(13) 1.0855(5) 0.070(3) Uani d . 1 . . C
H5B 0.5226 0.3412 1.1217 0.084 Uiso calc R 1 . . H
C6 0.4478(14) 0.5246(15) 1.0985(5) 0.074(3) Uani d . 1 . . C
H6B 0.4446 0.5551 1.1435 0.089 Uiso calc R 1 . . H
C7 0.4028(11) 0.6167(11) 1.0444(4) 0.054(2) Uani d . 1 . . C
C8 0.3594(15) 0.7531(11) 1.0562(5) 0.070(3) Uani d . 1 . . C
H8A 0.3569 0.7868 1.1006 0.084 Uiso calc R 1 . . H
C9 0.3206(16) 0.8371(11) 1.0028(6) 0.073(3) Uani d . 1 . . C
H9A 0.2951 0.9289 1.0103 0.088 Uiso calc R 1 . . H
C10 0.3200(13) 0.7824(10) 0.9364(5) 0.057(2) Uani d . 1 . . C
H10A 0.2897 0.8388 0.9002 0.068 Uiso calc R 1 . . H
C11 0.4041(10) 0.5697(9) 0.9764(4) 0.0384(18) Uani d . 1 . . C
C12 0.4526(9) 0.4327(9) 0.9622(4) 0.0381(18) Uani d . 1 . . C
N1 0.4621(9) 0.3894(7) 0.8952(3) 0.0367(15) Uani d . 1 . . N
N2 0.3610(10) 0.6535(6) 0.9235(3) 0.0422(15) Uani d . 1 . . N
H5C 0.194(18) 0.805(15) 0.769(7) 0.11(5) Uiso d . 1 . . H
H6C 0.379(16) 0.346(13) 0.717(6) 0.09(4) Uiso d . 1 . . H

loop_
_atom_site_aniso_label
_atom_site_aniso_U_11
_atom_site_aniso_U_22
_atom_site_aniso_U_33
_atom_site_aniso_U_12
_atom_site_aniso_U_13
_atom_site_aniso_U_23
Cd 0.0334(3) 0.0319(3) 0.0329(3) -0.0004(2) -0.0001(2) 0.0030(2)
S 0.0299(9) 0.0283(9) 0.0482(11) -0.0016(8) 0.0067(8) -0.0046(8)
O1 0.033(3) 0.026(2) 0.058(3) 0.001(2) 0.004(3) -0.006(2)
O2 0.053(4) 0.069(4) 0.065(4) -0.010(3) 0.007(3) -0.036(3)
O3 0.051(4) 0.064(4) 0.083(5) 0.014(3) 0.000(4) 0.032(4)
O4 0.032(3) 0.039(3) 0.071(4) 0.002(3) 0.006(3) 0.007(3)
O5 0.041(4) 0.037(3) 0.091(5) -0.001(3) -0.015(3) 0.019(3)
O6 0.049(3) 0.036(3) 0.043(3) -0.008(3) -0.001(3) -0.003(3)
O7 0.035(3) 0.036(3) 0.074(4) -0.003(3) -0.003(3) -0.002(3)
C1 0.058(6) 0.054(5) 0.049(5) 0.014(5) -0.003(5) -0.001(4)
C2 0.078(8) 0.053(6) 0.075(7) 0.021(6) -0.011(6) 0.011(5)
C3 0.078(8) 0.067(7) 0.069(7) 0.013(6) -0.018(6) 0.023(6)
C4 0.051(6) 0.067(6) 0.044(5) 0.001(5) -0.009(4) 0.016(5)
C5 0.080(8) 0.087(8) 0.042(5) 0.006(7) -0.007(6) 0.017(6)
C6 0.072(7) 0.117(10) 0.033(4) 0.005(8) -0.005(4) -0.004(6)
C7 0.044(5) 0.080(6) 0.038(4) -0.004(5) 0.000(4) -0.015(5)
C8 0.070(7) 0.083(7) 0.055(6) 0.002(7) 0.001(6) -0.037(6)
C9 0.088(9) 0.059(6) 0.073(7) 0.004(6) 0.014(6) -0.036(6)
C10 0.054(6) 0.054(5) 0.062(6) 0.007(4) -0.002(5) -0.007(5)
C11 0.032(4) 0.052(5) 0.031(3) -0.005(4) 0.002(3) -0.006(4)
C12 0.034(4) 0.050(5) 0.030(3) -0.005(4) -0.007(3) -0.002(4)
N1 0.041(4) 0.034(3) 0.035(3) 0.005(3) -0.008(3) 0.002(3)
N2 0.043(4) 0.040(3) 0.043(3) 0.006(4) 0.000(4) -0.008(3)

loop_
_atom_type_symbol
_atom_type_description
_atom_type_scat_dispersion_real
_atom_type_scat_dispersion_imag
_atom_type_scat_source
C C 0.0033 0.0016 'International Tables Vol C Tables 4.2.6.8 and 6.1.1.4'
H H 0.0000 0.0000 'International Tables Vol C Tables 4.2.6.8 and 6.1.1.4'
N N 0.0061 0.0033 'International Tables Vol C Tables 4.2.6.8 and 6.1.1.4'
O O 0.0106 0.0060 'International Tables Vol C Tables 4.2.6.8 and 6.1.1.4'
S S 0.1246 0.1234 'International Tables Vol C Tables 4.2.6.8 and 6.1.1.4'
Cd Cd -0.8075 1.2024 'International Tables Vol C Tables 4.2.6.8 and 6.1.1.4'

loop_
_geom_angle_atom_site_label_1
_geom_angle_atom_site_label_2
_geom_angle_atom_site_label_3
_geom_angle
_geom_angle_publ_flag
O5 Cd O6 93.3(3) yes
O5 Cd O1 92.9(2) yes
O6 Cd O1 82.8(2) yes
O5 Cd O7 87.3(2) yes
O6 Cd O7 87.2(2) yes
O1 Cd O7 170.0(2) yes
O5 Cd N2 93.0(3) yes
O6 Cd N2 171.9(3) yes
O1 Cd N2 91.9(2) yes
O7 Cd N2 98.1(3) yes
O5 Cd N1 161.2(3) yes
O6 Cd N1 102.1(2) yes
O1 Cd N1 99.7(2) yes
O7 Cd N1 82.7(2) yes
N2 Cd N1 72.7(2) yes
O2 S O4 111.9(4) ?
O2 S O3 109.1(4) ?
O4 S O3 110.5(4) ?
O2 S O1 109.6(4) ?
O4 S O1 107.6(3) ?
O3 S O1 108.0(4) ?
S O1 Cd 125.3(3) ?
Cd O5 H5A 109.5 ?
Cd O5 H5C 140(9) ?
H5A O5 H5C 101.8 ?
Cd O6 H6A 109.5 ?
Cd O6 H6C 114(8) ?
H6A O6 H6C 104.8 ?
Cd O7 H7A 109.5 ?
Cd O7 H7B 119(7) ?
H7A O7 H7B 103.0 ?
N1 C1 C2 123.6(9) ?
N1 C1 H1A 118.2 ?
C2 C1 H1A 118.2 ?
C3 C2 C1 117.8(10) ?
C3 C2 H2B 121.1 ?
C1 C2 H2B 121.1 ?
C2 C3 C4 120.8(9) ?
C2 C3 H3B 119.6 ?
C4 C3 H3B 119.6 ?
C3 C4 C12 118.5(9) ?
C3 C4 C5 124.1(9) ?
C12 C4 C5 117.5(9) ?
C6 C5 C4 122.0(10) ?
C6 C5 H5B 119.0 ?
C4 C5 H5B 119.0 ?
C5 C6 C7 121.1(9) ?
C5 C6 H6B 119.5 ?
C7 C6 H6B 119.5 ?
C8 C7 C11 118.0(9) ?
C8 C7 C6 122.5(9) ?
C11 C7 C6 119.5(10) ?
C9 C8 C7 120.3(9) ?
C9 C8 H8A 119.9 ?
C7 C8 H8A 119.9 ?
C8 C9 C10 118.8(9) ?
C8 C9 H9A 120.6 ?
C10 C9 H9A 120.6 ?
N2 C10 C9 122.4(10) ?
N2 C10 H10A 118.8 ?
C9 C10 H10A 118.8 ?
N2 C11 C7 121.4(8) ?
N2 C11 C12 119.0(6) ?
C7 C11 C12 119.6(8) ?
N1 C12 C4 120.2(8) ?
N1 C12 C11 119.3(7) ?
C4 C12 C11 120.4(7) ?
C1 N1 C12 119.1(7) ?
C1 N1 Cd 126.8(6) ?
C12 N1 Cd 113.7(5) ?
C10 N2 C11 119.2(7) ?
C10 N2 Cd 126.2(6) ?
C11 N2 Cd 114.6(5) ?

loop_
_geom_bond_atom_site_label_1
_geom_bond_atom_site_label_2
_geom_bond_site_symmetry_2
_geom_bond_distance
_geom_bond_publ_flag
Cd O5 . 2.255(6) yes
Cd O6 . 2.301(5) yes
Cd O1 . 2.303(5) yes
Cd O7 . 2.303(6) yes
Cd N2 . 2.325(6) yes
Cd N1 . 2.327(6) yes
S O2 . 1.440(6) ?
S O4 . 1.452(6) ?
S O3 . 1.464(7) ?
S O1 . 1.483(6) ?
O5 H5A . 0.8200 ?
O5 H5C . 0.89(14) ?
O6 H6A . 0.8200 ?
O6 H6C . 0.89(13) ?
O7 H7A . 0.8200 ?
O7 H7B . 0.75(9) ?
C1 N1 . 1.307(12) ?
C1 C2 . 1.410(14) ?
C1 H1A . 0.9300 ?
C2 C3 . 1.363(16) ?
C2 H2B . 0.9300 ?
C3 C4 . 1.384(16) ?
C3 H3B . 0.9300 ?
C4 C12 . 1.415(12) ?
C4 C5 . 1.461(15) ?
C5 C6 . 1.313(17) ?
C5 H5B . 0.9300 ?
C6 C7 . 1.436(15) ?
C6 H6B . 0.9300 ?
C7 C8 . 1.395(14) ?
C7 C11 . 1.406(11) ?
C8 C9 . 1.365(16) ?
C8 H8A . 0.9300 ?
C9 C10 . 1.405(14) ?
C9 H9A . 0.9300 ?
C10 N2 . 1.325(11) ?
C10 H10A . 0.9300 ?
C11 N2 . 1.366(10) ?
C11 C12 . 1.419(12) ?
C12 N1 . 1.381(10) ?

loop_
_geom_hbond_atom_site_label_D
_geom_hbond_atom_site_label_H
_geom_hbond_atom_site_label_A
_geom_hbond_site_symmetry_A
_geom_hbond_distance_DH
_geom_hbond_distance_HA
_geom_hbond_distance_DA
_geom_hbond_angle_DHA
_geom_hbond_publ_flag
O5 H5A O4 1_455 0.82 1.95 2.736(6) 160 yes
O5 H5C O2 3_656 0.89(14) 2.01(10) 2.825(6) 151(4) yes
O6 H6A O2 1_555 0.82 1.93 2.706(6) 158 yes
O6 H6C O1 3_646 0.89(13) 1.87(10) 2.737(6) 164(4) yes
O7 H7A O3 1_455 0.82 1.97 2.674(7) 151 yes
O7 H7B O4 3_646 0.75(9) 2.03(10) 2.744(6) 161(3) yes
